data_4037318
loop_
_publ_author_name
'Tao, Qiaoqiao'
'Ma, Ke'
'Yang, Yanlong'
'Wang, Kai'
'Chen, Baosong'
'Huang, Ying'
'Han, Junjie'
'Bao, Li'
'Liu, Xiao-Bin'
'Yang, Zhuliang'
'Yin, Wen-Bing'
'Liu, Hongwei'

_publ_section_title
;
 Bioactive Sesquiterpenes from the Edible Mushroom Flammulina velutipes
 and Their Biosynthetic Pathway Confirmed by Genome Analysis and Chemical
 Evidence.
;
_journal_issue 20
_journal_name_full 'The Journal of organic chemistry'
_journal_page_first 9867
_journal_page_last 9877
_journal_paper_doi 10.1021/acs.joc.6b01971
_journal_volume 81
_journal_year 2016
_chemical_formula_moiety 'C15 H24 O4'
_chemical_formula_sum 'C15 H24 O4'
_chemical_formula_weight 268.34
_space_group_crystal_system orthorhombic
_space_group_IT_number 19
_space_group_name_Hall 'P 2ac 2ab'
_space_group_name_H-M_alt 'P 21 21 21'
_atom_sites_solution_hydrogens geom
_audit_creation_date 2016-03-10
_audit_creation_method
;
  Olex2 1.1
  (compiled 2011.02.15 svn.r1672, GUI svn.r3494)
;
_cell_angle_alpha 90
_cell_angle_beta 90
_cell_angle_gamma 90
_cell_formula_units_Z 4
_cell_length_a 7.0162(4)
_cell_length_b 9.8847(6)
_cell_length_c 20.6163(13)
_cell_measurement_reflns_used 2644
_cell_measurement_temperature 108.0
_cell_measurement_theta_max 70.5894
_cell_measurement_theta_min 4.2854
_cell_volume 1429.80(15)
_computing_cell_refinement
;
CrysAlisPro, Agilent Technologies,
Version 1.171.35.11 (release 16-05-2011 CrysAlis171 .NET)
(compiled May 16 2011,17:55:39)
;
_computing_data_collection
;
CrysAlisPro, Agilent Technologies,
Version 1.171.35.11 (release 16-05-2011 CrysAlis171 .NET)
(compiled May 16 2011,17:55:39)
;
_computing_data_reduction
;
CrysAlisPro, Agilent Technologies,
Version 1.171.35.11 (release 16-05-2011 CrysAlis171 .NET)
(compiled May 16 2011,17:55:39)
;
_computing_molecular_graphics
;
O. V. Dolomanov, L. J. Bourhis, R. J. Gildea, J. A. K. Howard and H. Puschmann,
OLEX2: a complete structure solution, refinement and analysis program.
J. Appl. Cryst. (2009). 42, 339-341.
;
_computing_publication_material
;
O. V. Dolomanov, L. J. Bourhis, R. J. Gildea, J. A. K. Howard and H. Puschmann,
OLEX2: a complete structure solution, refinement and analysis program.
J. Appl. Cryst. (2009). 42, 339-341.
;
_computing_structure_refinement 'SHELXL-2014/7 (Sheldrick, 2014)'
_computing_structure_solution 'A short history of SHELX (Sheldrick, 2007)/Bruker'
_diffrn_ambient_temperature 108.0
_diffrn_detector_area_resol_mean 16.0971
_diffrn_measured_fraction_theta_full 0.999
_diffrn_measured_fraction_theta_max 0.986
_diffrn_measurement_details
;
#__ type_ start__ end____ width___ exp.time_
  1 omega  -97.00   35.00   1.0000    1.5000
omega____ theta____ kappa____ phi______ frames
    -      -33.5000    0.0000  150.0000 132

#__ type_ start__ end____ width___ exp.time_
  2 omega  -36.00   27.00   1.0000    1.5000
omega____ theta____ kappa____ phi______ frames
    -      -33.5000   45.0000    0.0000 63

#__ type_ start__ end____ width___ exp.time_
  3 omega   19.00   44.00   1.0000    1.5000
omega____ theta____ kappa____ phi______ frames
    -       36.1253  -98.0000   30.0000 25

#__ type_ start__ end____ width___ exp.time_
  4 omega   40.00   98.00   1.0000    2.0000
omega____ theta____ kappa____ phi______ frames
    -      108.0000  -45.0000   30.0000 58

#__ type_ start__ end____ width___ exp.time_
  5 omega   40.00   96.00   1.0000    2.0000
omega____ theta____ kappa____ phi______ frames
    -      108.0000  -45.0000   90.0000 56

#__ type_ start__ end____ width___ exp.time_
  6 omega   40.00  123.00   1.0000    2.0000
omega____ theta____ kappa____ phi______ frames
    -      108.0000  -77.0000  -30.0000 83

#__ type_ start__ end____ width___ exp.time_
  7 omega   55.00   81.00   1.0000    2.0000
omega____ theta____ kappa____ phi______ frames
    -      108.0000  -45.0000 -180.0000 26

#__ type_ start__ end____ width___ exp.time_
  8 omega   46.00   91.00   1.0000    2.0000
omega____ theta____ kappa____ phi______ frames
    -      108.0000  -45.0000  -30.0000 45

#__ type_ start__ end____ width___ exp.time_
  9 omega  106.00  148.00   1.0000    2.0000
omega____ theta____ kappa____ phi______ frames
    -      108.0000  111.0000   90.0000 42

#__ type_ start__ end____ width___ exp.time_
 10 omega   47.00   81.00   1.0000    2.0000
omega____ theta____ kappa____ phi______ frames
    -      108.0000  -45.0000  150.0000 34

#__ type_ start__ end____ width___ exp.time_
 11 omega   91.00  175.00   1.0000    2.0000
omega____ theta____ kappa____ phi______ frames
    -      108.0000   45.0000  150.0000 84
;
_diffrn_measurement_device_type 'Xcalibur, Eos, Gemini'
_diffrn_measurement_method '\w scans'
_diffrn_orient_matrix_UB_11 0.1938488000
_diffrn_orient_matrix_UB_12 0.0146581000
_diffrn_orient_matrix_UB_13 -0.0345110000
_diffrn_orient_matrix_UB_21 0.0513292000
_diffrn_orient_matrix_UB_22 -0.1463201000
_diffrn_orient_matrix_UB_23 0.0189899000
_diffrn_orient_matrix_UB_31 -0.0892123000
_diffrn_orient_matrix_UB_32 -0.0519392000
_diffrn_orient_matrix_UB_33 -0.0634919000
_diffrn_radiation_monochromator graphite
_diffrn_radiation_type 'Cu K\a'
_diffrn_radiation_wavelength 1.5418
_diffrn_reflns_av_R_equivalents 0.0228
_diffrn_reflns_av_unetI/netI 0.0349
_diffrn_reflns_Laue_measured_fraction_full 0.999
_diffrn_reflns_Laue_measured_fraction_max 0.986
_diffrn_reflns_limit_h_max 7
_diffrn_reflns_limit_h_min -8
_diffrn_reflns_limit_k_max 11
_diffrn_reflns_limit_k_min -11
_diffrn_reflns_limit_l_max 12
_diffrn_reflns_limit_l_min -24
_diffrn_reflns_number 4452
_diffrn_reflns_point_group_measured_fraction_full 0.999
_diffrn_reflns_point_group_measured_fraction_max 0.977
_diffrn_reflns_theta_full 67.684
_diffrn_reflns_theta_max 70.725
_diffrn_reflns_theta_min 4.289
_diffrn_source 'Enhance (Cu) X-ray Source'
_exptl_absorpt_coefficient_mu 0.722
_exptl_absorpt_correction_T_max 1.00000
_exptl_absorpt_correction_T_min 0.97363
_exptl_absorpt_correction_type multi-scan
_exptl_absorpt_process_details
;
CrysAlisPro, Agilent Technologies,
Version 1.171.35.11 (release 16-05-2011 CrysAlis171 .NET)
(compiled May 16 2011,17:55:39)
Empirical absorption correction using spherical harmonics,
 implemented in SCALE3 ABSPACK scaling algorithm.
;
_exptl_crystal_density_diffrn 1.247
_exptl_crystal_F_000 584
_exptl_crystal_size_max 0.380
_exptl_crystal_size_mid 0.380
_exptl_crystal_size_min 0.380
_refine_diff_density_max 0.208
_refine_diff_density_min -0.284
_refine_diff_density_rms 0.074
_refine_ls_abs_structure_details
;
 Flack x determined using 1014 quotients [(I+)-(I-)]/[(I+)+(I-)]
 (Parsons, Flack and Wagner, Acta Cryst. B69 (2013) 249-259).
;
_refine_ls_abs_structure_Flack -0.02(12)
_refine_ls_extinction_method none
_refine_ls_goodness_of_fit_ref 1.072
_refine_ls_hydrogen_treatment constr
_refine_ls_matrix_type full
_refine_ls_number_parameters 179
_refine_ls_number_reflns 2684
_refine_ls_number_restraints 0
_refine_ls_restrained_S_all 1.072
_refine_ls_R_factor_all 0.0416
_refine_ls_R_factor_gt 0.0405
_refine_ls_shift/su_max 0.000
_refine_ls_shift/su_mean 0.000
_refine_ls_structure_factor_coef Fsqd
_refine_ls_weighting_details 'w=1/[\s^2^(Fo^2^)+(0.0690P)^2^+0.1020P] where P=(Fo^2^+2Fc^2^)/3'
_refine_ls_weighting_scheme calc
_refine_ls_wR_factor_gt 0.1033
_refine_ls_wR_factor_ref 0.1045
_reflns_Friedel_coverage 0.692
_reflns_Friedel_fraction_full 0.999
_reflns_Friedel_fraction_max 0.964
_reflns_number_gt 2587
_reflns_number_total 2684
_reflns_threshold_expression 'I > 2\s(I)'
_cod_data_source_file jo6b01971_si_002.cif
_cod_data_source_block exp_3889
_cod_database_code 4037318
_shelx_space_group_comment
;
The symmetry employed for this shelxl refinement is uniquely defined
by the following loop, which should always be used as a source of
symmetry information in preference to the above space-group names.
They are only intended as comments.
;
_shelx_estimated_absorpt_t_max 0.771
_shelx_estimated_absorpt_t_min 0.771
_reflns_odcompleteness_completeness 99.87
_reflns_odcompleteness_iscentric 1
_reflns_odcompleteness_theta 66.97
_shelx_shelxl_version_number 2014/7

loop_
_space_group_symop_operation_xyz
'x, y, z'
'-x+1/2, -y, z+1/2'
'x+1/2, -y+1/2, -z'
'-x, y+1/2, -z+1/2'

loop_
_atom_site_label
_atom_site_type_symbol
_atom_site_fract_x
_atom_site_fract_y
_atom_site_fract_z
_atom_site_U_iso_or_equiv
_atom_site_adp_type
_atom_site_occupancy
_atom_site_site_symmetry_order
_atom_site_calc_flag
_atom_site_refinement_flags_posn
_atom_site_refinement_flags_adp
H2 H 0.8418 1.3111 0.3091 0.023 Uiso 1 1 calc R U
H2A H 0.9046 0.8839 0.3897 0.021 Uiso 1 1 calc R U
H3 H 0.8464 0.8864 0.1577 0.026 Uiso 1 1 calc R U
H4 H 0.4937 0.8440 0.2078 0.032 Uiso 1 1 calc R U
H5A H 0.8873 1.2562 0.4210 0.023 Uiso 1 1 calc R U
H5B H 0.6725 1.2383 0.4420 0.023 Uiso 1 1 calc R U
H6A H 0.9451 0.8499 0.5491 0.047 Uiso 1 1 calc R U
H6B H 1.1286 0.9391 0.5417 0.047 Uiso 1 1 calc R U
H6C H 1.0921 0.8187 0.4938 0.047 Uiso 1 1 calc R U
H7 H 0.9916 1.1354 0.3235 0.015 Uiso 1 1 calc R U
H8 H 0.8898 0.9323 0.2805 0.015 Uiso 1 1 calc R U
H9 H 0.5487 1.0588 0.2398 0.019 Uiso 1 1 calc R U
H10A H 0.5932 0.8538 0.3350 0.020 Uiso 1 1 calc R U
H10B H 0.3969 0.9161 0.3143 0.020 Uiso 1 1 calc R U
H11 H 0.4883 1.1266 0.3568 0.019 Uiso 1 1 calc R U
H12A H 0.3183 0.9867 0.4264 0.032 Uiso 1 1 calc R U
H12B H 0.4646 1.0711 0.4672 0.032 Uiso 1 1 calc R U
H12C H 0.5072 0.9191 0.4509 0.032 Uiso 1 1 calc R U
H14A H 1.1972 1.0337 0.2393 0.027 Uiso 1 1 calc R U
H14B H 1.1340 1.1837 0.2271 0.027 Uiso 1 1 calc R U
H14C H 1.2024 1.0938 0.1690 0.027 Uiso 1 1 calc R U
H15A H 0.8871 1.1520 0.1139 0.031 Uiso 1 1 calc R U
H15B H 0.8229 1.2336 0.1753 0.031 Uiso 1 1 calc R U
H15C H 0.6958 1.1153 0.1490 0.031 Uiso 1 1 calc R U
C1 C 0.7662(3) 1.0795(2) 0.38263(10) 0.0144(4) Uani 1 1 d . .
C2 C 0.8758(3) 0.9625(2) 0.41243(10) 0.0171(4) Uani 1 1 d . .
C3 C 0.9272(3) 0.9825(2) 0.47414(11) 0.0219(5) Uani 1 1 d . .
C4 C 0.8550(3) 1.1171(3) 0.49475(11) 0.0228(5) Uani 1 1 d . .
C5 C 0.7917(3) 1.1911(2) 0.43447(11) 0.0189(5) Uani 1 1 d . .
C6 C 1.0327(4) 0.8892(3) 0.51870(12) 0.0316(6) Uani 1 1 d . .
C7 C 0.8546(3) 1.1220(2) 0.31692(10) 0.0128(4) Uani 1 1 d . .
C8 C 0.8288(3) 1.01446(19) 0.26383(10) 0.0125(4) Uani 1 1 d . .
C9 C 0.6171(3) 0.9793(2) 0.25597(10) 0.0158(4) Uani 1 1 d . .
C10 C 0.5310(3) 0.9360(2) 0.32042(11) 0.0166(4) Uani 1 1 d . .
C11 C 0.5519(3) 1.0448(2) 0.37270(10) 0.0159(4) Uani 1 1 d . .
C12 C 0.4511(3) 1.0014(2) 0.43509(11) 0.0212(5) Uani 1 1 d . .
C13 C 0.9308(3) 1.0465(2) 0.19845(10) 0.0145(4) Uani 1 1 d . .
C14 C 1.1350(3) 1.0938(2) 0.20949(11) 0.0181(5) Uani 1 1 d . .
C15 C 0.8243(3) 1.1460(2) 0.15515(11) 0.0207(5) Uani 1 1 d . .
O1 O 0.8498(3) 1.1583(2) 0.55055(8) 0.0351(5) Uani 1 1 d . .
O2 O 0.7744(2) 1.24884(14) 0.29625(7) 0.0152(3) Uani 1 1 d . .
O3 O 0.9514(2) 0.92133(15) 0.16267(7) 0.0172(3) Uani 1 1 d . .
O4 O 0.6035(2) 0.87232(16) 0.20899(8) 0.0213(4) Uani 1 1 d . .

loop_
_atom_site_aniso_label
_atom_site_aniso_U_11
_atom_site_aniso_U_22
_atom_site_aniso_U_33
_atom_site_aniso_U_23
_atom_site_aniso_U_13
_atom_site_aniso_U_12
C1 0.0127(10) 0.0139(9) 0.0166(10) -0.0012(8) -0.0002(8) -0.0014(8)
C2 0.0133(9) 0.0190(10) 0.0191(10) 0.0044(8) 0.0036(8) 0.0005(8)
C3 0.0140(10) 0.0313(12) 0.0204(11) 0.0061(9) 0.0034(9) -0.0040(9)
C4 0.0204(11) 0.0309(12) 0.0172(11) 0.0017(9) 0.0017(9) -0.0144(10)
C5 0.0179(10) 0.0184(10) 0.0204(10) -0.0028(9) 0.0027(9) -0.0031(8)
C6 0.0243(12) 0.0472(16) 0.0233(12) 0.0142(11) 0.0009(10) 0.0006(11)
C7 0.0095(9) 0.0122(9) 0.0168(10) 0.0013(7) -0.0015(7) 0.0008(7)
C8 0.0108(9) 0.0113(9) 0.0154(9) 0.0002(7) 0.0000(8) 0.0016(7)
C9 0.0129(9) 0.0145(9) 0.0198(11) -0.0015(8) -0.0019(8) -0.0011(8)
C10 0.0122(9) 0.0157(10) 0.0220(11) 0.0012(8) -0.0007(8) -0.0024(8)
C11 0.0115(10) 0.0152(10) 0.0211(11) 0.0008(8) 0.0021(8) -0.0004(8)
C12 0.0163(10) 0.0223(11) 0.0251(11) 0.0012(9) 0.0058(9) -0.0026(9)
C13 0.0130(10) 0.0125(10) 0.0180(10) -0.0004(8) -0.0001(8) 0.0027(7)
C14 0.0148(10) 0.0173(10) 0.0221(11) -0.0005(8) 0.0035(9) -0.0014(8)
C15 0.0206(11) 0.0224(11) 0.0190(10) 0.0048(8) 0.0006(8) 0.0072(9)
O1 0.0489(12) 0.0387(10) 0.0176(8) -0.0049(7) 0.0025(8) -0.0187(9)
O2 0.0143(7) 0.0093(7) 0.0220(7) 0.0000(5) -0.0016(6) -0.0006(5)
O3 0.0142(7) 0.0165(7) 0.0210(8) -0.0050(6) 0.0001(6) 0.0013(6)
O4 0.0151(7) 0.0238(8) 0.0251(8) -0.0089(6) -0.0005(6) -0.0060(6)

loop_
_atom_type_symbol
_atom_type_description
_atom_type_scat_dispersion_real
_atom_type_scat_dispersion_imag
_atom_type_scat_source
C C 0.0181 0.0091 'International Tables Vol C Tables 4.2.6.8 and 6.1.1.4'
H H 0.0000 0.0000 'International Tables Vol C Tables 4.2.6.8 and 6.1.1.4'
O O 0.0492 0.0322 'International Tables Vol C Tables 4.2.6.8 and 6.1.1.4'

loop_
_geom_angle_atom_site_label_1
_geom_angle_atom_site_label_2
_geom_angle_atom_site_label_3
_geom_angle
C2 C1 C5 101.84(17)
C2 C1 C7 110.98(16)
C2 C1 C11 111.97(17)
C5 C1 C7 111.43(17)
C5 C1 C11 111.10(17)
C7 C1 C11 109.38(17)
C1 C2 H2A 122.9
C3 C2 H2A 122.9
C3 C2 C1 114.2(2)
C2 C3 C4 108.2(2)
C2 C3 C6 128.8(2)
C4 C3 C6 123.0(2)
C3 C4 C5 107.40(19)
O1 C4 C3 125.3(2)
O1 C4 C5 127.3(2)
H5A C5 H5B 108.8
C1 C5 H5A 110.8
C1 C5 H5B 110.8
C4 C5 H5A 110.8
C4 C5 H5B 110.8
C4 C5 C1 104.93(18)
H6A C6 H6B 109.5
H6A C6 H6C 109.5
H6B C6 H6C 109.5
C3 C6 H6A 109.5
C3 C6 H6B 109.5
C3 C6 H6C 109.5
C1 C7 H7 107.9
C8 C7 H7 107.9
C8 C7 C1 112.88(16)
O2 C7 H7 107.9
O2 C7 C1 109.83(16)
O2 C7 C8 110.24(15)
C7 C8 H8 105.8
C7 C8 C13 114.93(16)
C9 C8 H8 105.8
C9 C8 C7 110.23(16)
C9 C8 C13 113.53(16)
C13 C8 H8 105.8
C8 C9 H9 109.2
C10 C9 H9 109.2
C10 C9 C8 110.85(17)
O4 C9 H9 109.2
O4 C9 C8 107.60(16)
O4 C9 C10 110.83(16)
H10A C10 H10B 107.9
C9 C10 H10A 109.1
C9 C10 H10B 109.1
C9 C10 C11 112.33(17)
C11 C10 H10A 109.1
C11 C10 H10B 109.1
C1 C11 H11 107.6
C10 C11 H11 107.6
C10 C11 C1 109.90(17)
C12 C11 H11 107.6
C12 C11 C1 113.46(18)
C12 C11 C10 110.56(17)
H12A C12 H12B 109.5
H12A C12 H12C 109.5
H12B C12 H12C 109.5
C11 C12 H12A 109.5
C11 C12 H12B 109.5
C11 C12 H12C 109.5
C14 C13 C8 111.39(17)
C14 C13 C15 110.53(18)
C15 C13 C8 114.38(17)
O3 C13 C8 108.22(16)
O3 C13 C14 104.12(15)
O3 C13 C15 107.59(17)
H14A C14 H14B 109.5
H14A C14 H14C 109.5
H14B C14 H14C 109.5
C13 C14 H14A 109.5
C13 C14 H14B 109.5
C13 C14 H14C 109.5
H15A C15 H15B 109.5
H15A C15 H15C 109.5
H15B C15 H15C 109.5
C13 C15 H15A 109.5
C13 C15 H15B 109.5
C13 C15 H15C 109.5
C7 O2 H2 109.5
C13 O3 H3 109.5
C9 O4 H4 109.5

loop_
_geom_bond_atom_site_label_1
_geom_bond_atom_site_label_2
_geom_bond_distance
C2 H2A 0.9300
C2 C1 1.518(3)
C2 C3 1.337(3)
C3 C6 1.497(3)
C4 C3 1.486(4)
C5 H5A 0.9700
C5 H5B 0.9700
C5 C1 1.546(3)
C5 C4 1.509(3)
C6 H6A 0.9600
C6 H6B 0.9600
C6 H6C 0.9600
C7 H7 0.9800
C7 C1 1.548(3)
C7 C8 1.537(3)
C8 H8 0.9800
C9 H9 0.9800
C9 C8 1.534(3)
C10 H10A 0.9700
C10 H10B 0.9700
C10 C9 1.521(3)
C10 C11 1.530(3)
C11 H11 0.9800
C11 C1 1.556(3)
C12 H12A 0.9600
C12 H12B 0.9600
C12 H12C 0.9600
C12 C11 1.529(3)
C13 C8 1.558(3)
C13 C15 1.524(3)
C14 H14A 0.9600
C14 H14B 0.9600
C14 H14C 0.9600
C14 C13 1.524(3)
C15 H15A 0.9600
C15 H15B 0.9600
C15 H15C 0.9600
O1 C4 1.221(3)
O2 H2 0.8200
O2 C7 1.439(2)
O3 H3 0.8200
O3 C13 1.448(2)
O4 H4 0.8200
O4 C9 1.437(2)

loop_
_geom_torsion_atom_site_label_1
_geom_torsion_atom_site_label_2
_geom_torsion_atom_site_label_3
_geom_torsion_atom_site_label_4
_geom_torsion
C1 C2 C3 C4 0.9(3)
C1 C2 C3 C6 178.9(2)
C1 C5 C4 C3 18.6(2)
C1 C5 C4 O1 -161.7(2)
C1 C7 C8 C9 55.4(2)
C1 C7 C8 C13 -174.81(16)
C3 C2 C1 C5 10.5(2)
C3 C2 C1 C7 129.2(2)
C3 C2 C1 C11 -108.3(2)
C4 C5 C1 C2 -17.0(2)
C4 C5 C1 C7 -135.40(18)
C4 C5 C1 C11 102.4(2)
C5 C4 C3 C2 -12.5(2)
C5 C4 C3 C6 169.3(2)
C8 C7 C1 C2 68.3(2)
C8 C7 C1 C5 -179.00(17)
C8 C7 C1 C11 -55.8(2)
C9 C10 C11 C1 -58.1(2)
C9 C10 C11 C12 175.93(17)
C10 C9 C8 C7 -54.9(2)
C10 C9 C8 C13 174.54(16)
C10 C11 C1 C2 -67.8(2)
C10 C11 C1 C5 179.06(16)
C10 C11 C1 C7 55.6(2)
C11 C10 C9 C8 57.7(2)
C11 C10 C9 O4 177.13(17)
C12 C11 C1 C2 56.5(2)
C12 C11 C1 C5 -56.6(2)
C12 C11 C1 C7 179.99(17)
C14 C13 C8 C7 46.4(2)
C14 C13 C8 C9 174.56(16)
C15 C13 C8 C7 -79.8(2)
C15 C13 C8 C9 48.3(2)
O1 C4 C3 C2 167.7(2)
O1 C4 C3 C6 -10.5(4)
O2 C7 C1 C2 -168.28(16)
O2 C7 C1 C5 -55.5(2)
O2 C7 C1 C11 67.7(2)
O2 C7 C8 C9 -67.9(2)
O2 C7 C8 C13 62.0(2)
O3 C13 C8 C7 160.26(16)
O3 C13 C8 C9 -71.6(2)
O4 C9 C8 C7 -176.23(15)
O4 C9 C8 C13 53.2(2)
